data_7230541
loop_
_publ_author_name
'Wang, Yi'
'Wang, Xiangxiang'
'Zhang, Dongya'
'Zhou, Fan'
'Gui, Daxiang'
'Zheng, Tao'
'Li, Jiansheng'
'Chai, Zhifang'
'Wang, Shuao'

_publ_section_title
;
 A uranyl phosphonate framework with a temperature-induced order--disorder
 transition and temperature-correlated photoluminescence
;
_journal_issue 23
_journal_name_full CrystEngComm
_journal_page_first 3153
_journal_paper_doi 10.1039/C8CE00450A
_journal_volume 20
_journal_year 2018
_chemical_formula_moiety ' C12 H8 O27 P4 U4'
_chemical_formula_sum 'C12 H8 O27 P4 U4'
_chemical_formula_weight 1660.18
_space_group_crystal_system tetragonal
_space_group_IT_number 82
_space_group_name_Hall 'I -4'
_space_group_name_H-M_alt 'I -4'
_symmetry_space_group_name_Hall 'I -4'
_symmetry_space_group_name_H-M 'I -4'
_atom_sites_solution_hydrogens geom
_audit_creation_method SHELXL-2018/1
_audit_update_record
;
2018-03-14 deposited with the CCDC.
2018-04-20 downloaded from the CCDC.
;
_cell_angle_alpha 90
_cell_angle_beta 90
_cell_angle_gamma 90
_cell_formula_units_Z 4
_cell_length_a 21.287(3)
_cell_length_b 21.287(3)
_cell_length_c 6.9924(10)
_cell_measurement_reflns_used 9793
_cell_measurement_temperature 293(2)
_cell_measurement_theta_max 26.97
_cell_measurement_theta_min 2.71
_cell_volume 3168.5(8)
_computing_cell_refinement 'Bruker SAINT'
_computing_data_collection 'Bruker APEX2'
_computing_data_reduction 'Bruker SAINT'
_computing_structure_refinement 'SHELXL-2018/1 (Sheldrick, 2018)'
_computing_structure_solution 'SHELXL-2018/1 (Sheldrick, 2018)'
_diffrn_ambient_temperature 293(2)
_diffrn_measured_fraction_theta_full 0.999
_diffrn_measured_fraction_theta_max 0.999
_diffrn_measurement_device_type 'Bruker APEX-II CCD'
_diffrn_measurement_method '\f and \w scans'
_diffrn_radiation_type MoK\a
_diffrn_radiation_wavelength 0.71073
_diffrn_reflns_av_R_equivalents 0.0904
_diffrn_reflns_av_unetI/netI 0.0361
_diffrn_reflns_Laue_measured_fraction_full 0.999
_diffrn_reflns_Laue_measured_fraction_max 0.999
_diffrn_reflns_limit_h_max 27
_diffrn_reflns_limit_h_min -27
_diffrn_reflns_limit_k_max 27
_diffrn_reflns_limit_k_min -27
_diffrn_reflns_limit_l_max 9
_diffrn_reflns_limit_l_min -9
_diffrn_reflns_number 67796
_diffrn_reflns_point_group_measured_fraction_full 0.999
_diffrn_reflns_point_group_measured_fraction_max 0.999
_diffrn_reflns_theta_full 25.242
_diffrn_reflns_theta_max 27.524
_diffrn_reflns_theta_min 2.706
_exptl_absorpt_coefficient_mu 20.686
_exptl_absorpt_correction_T_max 0.661
_exptl_absorpt_correction_T_min 0.615
_exptl_absorpt_correction_type multi-scan
_exptl_absorpt_process_details SADABS
_exptl_crystal_colour yellow
_exptl_crystal_density_diffrn 3.480
_exptl_crystal_description needle-like
_exptl_crystal_F_000 2896
_exptl_crystal_size_max 0.04
_exptl_crystal_size_mid 0.02
_exptl_crystal_size_min 0.02
_refine_diff_density_max 2.937
_refine_diff_density_min -1.303
_refine_diff_density_rms 0.250
_refine_ls_abs_structure_details
;
 Refined as an inversion twin.
;
_refine_ls_abs_structure_Flack 0.49(3)
_refine_ls_extinction_method none
_refine_ls_goodness_of_fit_ref 1.062
_refine_ls_hydrogen_treatment constr
_refine_ls_matrix_type full
_refine_ls_number_parameters 255
_refine_ls_number_reflns 3622
_refine_ls_number_restraints 421
_refine_ls_restrained_S_all 1.021
_refine_ls_R_factor_all 0.0456
_refine_ls_R_factor_gt 0.0399
_refine_ls_shift/su_max 0.000
_refine_ls_shift/su_mean 0.000
_refine_ls_structure_factor_coef Fsqd
_refine_ls_weighting_details 'w=1/[\s^2^(Fo^2^)+(0.0490P)^2^+108.4512P] where P=(Fo^2^+2Fc^2^)/3'
_refine_ls_weighting_scheme calc
_refine_ls_wR_factor_gt 0.0964
_refine_ls_wR_factor_ref 0.0988
_reflns_Friedel_coverage 0.846
_reflns_Friedel_fraction_full 1.000
_reflns_Friedel_fraction_max 1.000
_reflns_number_gt 3380
_reflns_number_total 3622
_reflns_threshold_expression 'I > 2\s(I)'
_cod_data_source_file c8ce00450a2.cif
_cod_data_source_block UPF-1(298K)
_cod_depositor_comments 'Adding full bibliography for 7230541--7230542.cif.'
_cod_original_cell_volume 3168.5(10)
_cod_original_formula_sum ' C12 H8 O27 P4 U4'
_cod_database_code 7230541
_shelx_shelxl_version_number 2018/1
_shelx_space_group_comment
;
The symmetry employed for this shelxl refinement is uniquely defined
by the following loop, which should always be used as a source of
symmetry information in preference to the above space-group names.
They are only intended as comments.
;

loop_
_space_group_symop_operation_xyz
'x, y, z'
'y, -x, -z'
'-x, -y, z'
'-y, x, -z'
'x+1/2, y+1/2, z+1/2'
'y+1/2, -x+1/2, -z+1/2'
'-x+1/2, -y+1/2, z+1/2'
'-y+1/2, x+1/2, -z+1/2'

loop_
_atom_site_label
_atom_site_type_symbol
_atom_site_fract_x
_atom_site_fract_y
_atom_site_fract_z
_atom_site_U_iso_or_equiv
_atom_site_adp_type
_atom_site_occupancy
_atom_site_site_symmetry_order
_atom_site_calc_flag
_atom_site_refinement_flags_posn
_atom_site_refinement_flags_adp
_atom_site_refinement_flags_occupancy
_atom_site_disorder_assembly
_atom_site_disorder_group
U1 U -0.20180(4) 0.23996(4) 0.22089(15) 0.01903(17) Uani 1 1 d . U . . .
U2 U -0.00141(3) 0.29556(3) 0.70737(13) 0.0277(2) Uani 1 1 d . U . . .
P1 P -0.0331(2) 0.2460(2) 0.2112(9) 0.0264(10) Uani 1 1 d . U . . .
P2 P 0.2105(2) 0.1552(2) 0.2814(8) 0.0226(9) Uani 1 1 d . U . . .
O1 O -0.1001(6) 0.2158(6) 0.222(2) 0.028(3) Uani 1 1 d . U . . .
O1W O 0.0835(12) 0.3591(12) 0.531(4) 0.079(6) Uani 1 1 d . U . . .
O2 O -0.0208(8) 0.2894(8) 0.373(2) 0.038(3) Uani 1 1 d . U . . .
O4W O 0.062(6) 0.433(6) 0.16(2) 0.12(4) Uani 0.25 1 d . U P A 1
O3W O 0.014(7) 0.458(6) -0.01(2) 0.11(4) Uani 0.25 1 d . U P A -1
O5W O 0.2618(15) 0.2966(14) 0.351(5) 0.074(11) Uani 1 1 d . U . . .
O2W O 0.0856(12) 0.3396(10) 0.915(4) 0.070(6) Uani 1 1 d . U . . .
O3 O -0.0221(8) 0.2809(9) 0.027(3) 0.041(4) Uani 1 1 d . U . . .
O4 O 0.2426(7) 0.0938(6) 0.306(2) 0.030(3) Uani 1 1 d . U . . .
O5 O 0.2359(7) 0.1946(6) 0.1112(19) 0.027(3) Uani 1 1 d . U . . .
O6 O 0.2223(8) 0.2005(7) 0.4498(19) 0.030(3) Uani 1 1 d . U . . .
O7 O -0.1823(6) 0.3197(6) 0.249(2) 0.029(3) Uani 1 1 d . U . . .
O8 O -0.2270(7) 0.1613(6) 0.186(2) 0.033(3) Uani 1 1 d . U . . .
O9 O 0.0381(7) 0.2239(7) 0.694(3) 0.046(4) Uani 1 1 d . U . . .
O10 O -0.0405(7) 0.3688(7) 0.723(3) 0.040(3) Uani 1 1 d . U . . .
C1 C 0.0213(9) 0.1816(9) 0.229(4) 0.032(4) Uani 1 1 d . U . . .
C2 C 0.0851(9) 0.1906(9) 0.238(3) 0.029(4) Uani 1 1 d . U . . .
H2 H 0.099969 0.231331 0.220900 0.035 Uiso 1 1 calc R U . . .
C3 C 0.1286(10) 0.1445(9) 0.270(4) 0.037(4) Uani 1 1 d . U . . .
C4 C 0.1070(19) 0.086(2) 0.334(8) 0.049(7) Uani 0.54(3) 1 d D U P B 1
H4 H 0.135259 0.053687 0.354032 0.058 Uiso 0.54(3) 1 calc R U P B 1
C5 C 0.043(2) 0.077(2) 0.368(8) 0.053(7) Uani 0.54(3) 1 d D U P B 1
H5 H 0.028497 0.039982 0.423045 0.064 Uiso 0.54(3) 1 calc R U P B 1
C6 C 0.0003(19) 0.1254(19) 0.316(7) 0.042(7) Uani 0.54(3) 1 d D U P B 1
H6 H -0.042398 0.120062 0.339621 0.050 Uiso 0.54(3) 1 calc R U P B 1
C4A C 0.1083(18) 0.082(2) 0.197(9) 0.036(7) Uani 0.46(3) 1 d D U P B 2
H4A H 0.137181 0.049662 0.193851 0.043 Uiso 0.46(3) 1 calc R U P B 2
C5A C 0.046(2) 0.071(2) 0.133(8) 0.043(8) Uani 0.46(3) 1 d D U P B 2
H5A H 0.034354 0.034079 0.074381 0.051 Uiso 0.46(3) 1 calc R U P B 2
C6A C 0.004(2) 0.122(2) 0.163(8) 0.038(7) Uani 0.46(3) 1 d D U P B 2
H6A H -0.038711 0.115017 0.138416 0.045 Uiso 0.46(3) 1 calc R U P B 2

loop_
_atom_site_aniso_label
_atom_site_aniso_U_11
_atom_site_aniso_U_22
_atom_site_aniso_U_33
_atom_site_aniso_U_23
_atom_site_aniso_U_13
_atom_site_aniso_U_12
U1 0.0166(3) 0.0197(4) 0.0207(4) -0.0010(3) -0.0009(3) -0.0042(3)
U2 0.0151(3) 0.0269(4) 0.0411(4) -0.0027(4) 0.0004(3) -0.0002(3)
P1 0.0139(19) 0.031(2) 0.034(2) -0.007(2) -0.002(2) -0.0019(17)
P2 0.028(2) 0.015(2) 0.025(2) 0.003(2) 0.000(2) 0.0042(17)
O1 0.020(5) 0.031(6) 0.032(7) 0.008(6) -0.014(6) 0.000(4)
O1W 0.061(11) 0.086(13) 0.090(12) -0.027(11) 0.028(10) -0.041(11)
O2 0.030(7) 0.037(7) 0.047(6) -0.008(6) 0.010(6) -0.010(6)
O4W 0.12(4) 0.11(4) 0.11(4) -0.01(3) 0.00(3) 0.00(3)
O3W 0.12(4) 0.11(4) 0.10(4) 0.01(3) 0.00(3) 0.00(3)
O5W 0.063(14) 0.060(14) 0.099(17) -0.001(12) -0.006(12) 0.011(10)
O2W 0.067(12) 0.044(10) 0.100(12) 0.013(10) -0.028(10) -0.029(9)
O3 0.034(8) 0.042(8) 0.048(7) 0.004(6) -0.008(6) -0.015(6)
O4 0.037(6) 0.019(5) 0.035(7) 0.001(5) 0.000(6) 0.002(5)
O5 0.033(7) 0.015(6) 0.034(6) 0.003(5) 0.015(6) -0.004(6)
O6 0.046(8) 0.023(6) 0.021(6) -0.001(5) -0.005(5) 0.001(6)
O7 0.026(6) 0.026(6) 0.035(10) -0.009(6) 0.005(6) 0.000(5)
O8 0.040(7) 0.021(5) 0.037(8) 0.006(6) 0.000(6) -0.005(5)
O9 0.029(7) 0.037(7) 0.071(10) -0.013(8) -0.011(8) 0.012(6)
O10 0.041(7) 0.037(7) 0.043(8) -0.008(7) 0.006(7) 0.012(6)
C1 0.021(6) 0.030(6) 0.046(10) 0.000(6) -0.007(8) -0.006(5)
C2 0.022(6) 0.029(7) 0.035(10) -0.015(7) 0.008(7) 0.001(5)
C3 0.027(6) 0.030(7) 0.053(10) -0.003(8) 0.004(7) -0.006(5)
C4 0.047(9) 0.042(10) 0.058(14) 0.014(11) -0.003(11) -0.005(8)
C5 0.051(10) 0.045(11) 0.064(14) 0.015(11) 0.003(11) -0.009(9)
C6 0.039(10) 0.039(10) 0.047(14) 0.005(10) 0.005(11) -0.008(8)
C4A 0.034(10) 0.027(9) 0.047(14) -0.006(11) 0.005(11) 0.002(8)
C5A 0.043(11) 0.035(10) 0.049(14) -0.004(11) -0.003(11) -0.006(9)
C6A 0.033(11) 0.036(9) 0.045(14) -0.006(11) -0.009(11) -0.003(8)

loop_
_atom_type_symbol
_atom_type_description
_atom_type_scat_dispersion_real
_atom_type_scat_dispersion_imag
_atom_type_scat_source
C C 0.0033 0.0016 'International Tables Vol C Tables 4.2.6.8 and 6.1.1.4'
F F 0.0171 0.0103 'International Tables Vol C Tables 4.2.6.8 and 6.1.1.4'
N N 0.0061 0.0033 'International Tables Vol C Tables 4.2.6.8 and 6.1.1.4'
O O 0.0106 0.0060 'International Tables Vol C Tables 4.2.6.8 and 6.1.1.4'
P P 0.1023 0.0942 'International Tables Vol C Tables 4.2.6.8 and 6.1.1.4'
U U -9.6767 9.6646 'International Tables Vol C Tables 4.2.6.8 and 6.1.1.4'
H H 0.0000 0.0000 'International Tables Vol C Tables 4.2.6.8 and 6.1.1.4'

loop_
_geom_angle_atom_site_label_1
_geom_angle_atom_site_label_2
_geom_angle_atom_site_label_3
_geom_angle
_geom_angle_site_symmetry_1
_geom_angle_site_symmetry_3
O5W U1 O7 101(4) 6_455 .
O5W U1 O8 77(4) 6_455 .
O7 U1 O8 175.8(6) . .
O5W U1 O1 93(4) 6_455 .
O7 U1 O1 89.6(5) . .
O8 U1 O1 94.4(6) . .
O5W U1 O5 8(3) 6_455 4
O7 U1 O5 97.6(6) . 4
O8 U1 O5 81.4(7) . 4
O1 U1 O5 86.1(5) . 4
O5W U1 O6 166(4) 6_455 4_556
O7 U1 O6 92.4(6) . 4_556
O8 U1 O6 89.2(7) . 4_556
O1 U1 O6 87.0(6) . 4_556
O5 U1 O6 167.8(5) 4 4_556
O5W U1 O6 60(4) 6_455 6_455
O7 U1 O6 86.6(6) . 6_455
O8 U1 O6 89.3(6) . 6_455
O1 U1 O6 151.1(5) . 6_455
O5 U1 O6 66.1(4) 4 6_455
O6 U1 O6 121.8(4) 4_556 6_455
O5W U1 O5 115(4) 6_455 6_455
O7 U1 O5 87.6(5) . 6_455
O8 U1 O5 89.5(6) . 6_455
O1 U1 O5 152.4(5) . 6_455
O5 U1 O5 121.5(4) 4 6_455
O6 U1 O5 65.7(4) 4_556 6_455
O6 U1 O5 56.1(4) 6_455 6_455
O5W U1 P2 87(4) 6_455 6_455
O7 U1 P2 84.7(4) . 6_455
O8 U1 P2 91.3(5) . 6_455
O1 U1 P2 174.3(3) . 6_455
O5 U1 P2 94.0(3) 4 6_455
O6 U1 P2 94.0(4) 4_556 6_455
O6 U1 P2 27.9(3) 6_455 6_455
O5 U1 P2 28.3(3) 6_455 6_455
O5W U1 U1 28(4) 6_455 7_454
O7 U1 U1 96.5(5) . 7_454
O8 U1 U1 80.2(5) . 7_454
O1 U1 U1 121.2(4) . 7_454
O5 U1 U1 35.1(3) 4 7_454
O6 U1 U1 150.4(4) 4_556 7_454
O6 U1 U1 31.6(3) 6_455 7_454
O5 U1 U1 86.5(3) 6_455 7_454
P2 U1 U1 59.05(10) 6_455 7_454
O5W U1 U1 146(3) 6_455 7_455
O7 U1 U1 85.5(5) . 7_455
O8 U1 U1 93.6(5) . 7_455
O1 U1 U1 120.7(4) . 7_455
O5 U1 U1 153.1(3) 4 7_455
O6 U1 U1 34.6(4) 4_556 7_455
O6 U1 U1 87.6(3) 6_455 7_455
O5 U1 U1 31.7(3) 6_455 7_455
P2 U1 U1 59.63(10) 6_455 7_455
U1 U1 U1 118.12(4) 7_454 7_455
O9 U2 O10 179.1(8) . .
O9 U2 O4 88.9(6) . 4_556
O10 U2 O4 91.8(6) . 4_556
O9 U2 O3 91.4(9) . 1_556
O10 U2 O3 88.3(8) . 1_556
O4 U2 O3 78.9(6) 4_556 1_556
O9 U2 O2 89.1(9) . .
O10 U2 O2 91.5(8) . .
O4 U2 O2 77.3(6) 4_556 .
O3 U2 O2 156.2(5) 1_556 .
O9 U2 O2W 90.1(8) . .
O10 U2 O2W 89.1(8) . .
O4 U2 O2W 147.3(7) 4_556 .
O3 U2 O2W 68.4(7) 1_556 .
O2 U2 O2W 135.4(7) . .
O9 U2 O1W 95.6(9) . .
O10 U2 O1W 84.0(9) . .
O4 U2 O1W 148.2(7) 4_556 .
O3 U2 O1W 132.2(7) 1_556 .
O2 U2 O1W 71.3(7) . .
O2W U2 O1W 64.3(8) . .
O2 P1 O3 108.5(9) . .
O2 P1 O1 112.2(9) . .
O3 P1 O1 112.7(9) . .
O2 P1 C1 108.0(11) . .
O3 P1 C1 109.7(11) . .
O1 P1 C1 105.7(8) . .
O4 P2 O6 112.7(9) . .
O4 P2 O5 113.9(8) . .
O6 P2 O5 101.0(7) . .
O4 P2 C3 110.3(9) . .
O6 P2 C3 106.2(10) . .
O5 P2 C3 112.3(11) . .
O4 P2 U1 133.0(6) . 8
O6 P2 U1 50.2(6) . 8
O5 P2 U1 51.1(5) . 8
C3 P2 U1 116.5(7) . 8
P1 O1 U1 142.3(8) . .
P1 O2 U2 144.6(11) . .
U1 O5W O8 86(4) 8 8
P1 O3 U2 158.1(12) . 1_554
P2 O4 U2 170.6(11) . 2_556
P2 O5 U1 144.3(9) . 2
P2 O5 U1 100.6(7) . 8
U1 O5 U1 113.3(5) 2 8
P2 O6 U1 141.9(9) . 2_556
P2 O6 U1 101.9(7) . 8
U1 O6 U1 113.9(6) 2_556 8
O5W O8 U1 16.5(12) 6_455 .
C2 C1 C6A 114(2) . .
C2 C1 C6 114(2) . .
C2 C1 P1 122.2(15) . .
C6A C1 P1 120(2) . .
C6 C1 P1 118(2) . .
C3 C2 C1 125.2(19) . .
C3 C2 H2 117.4 . .
C1 C2 H2 117.4 . .
C2 C3 C4 118(2) . .
C2 C3 C4A 113(2) . .
C2 C3 P2 125.8(16) . .
C4 C3 P2 115(2) . .
C4A C3 P2 115(2) . .
C3 C4 C5 120(4) . .
C3 C4 H4 119.9 . .
C5 C4 H4 119.9 . .
C4 C5 C6 118(4) . .
C4 C5 H5 120.8 . .
C6 C5 H5 120.8 . .
C1 C6 C5 121(3) . .
C1 C6 H6 119.3 . .
C5 C6 H6 119.3 . .
C5A C4A C3 122(3) . .
C5A C4A H4A 119.0 . .
C3 C4A H4A 119.0 . .
C4A C5A C6A 115(4) . .
C4A C5A H5A 122.5 . .
C6A C5A H5A 122.5 . .
C1 C6A C5A 124(4) . .
C1 C6A H6A 117.9 . .
C5A C6A H6A 117.9 . .

loop_
_geom_bond_atom_site_label_1
_geom_bond_atom_site_label_2
_geom_bond_distance
_geom_bond_site_symmetry_2
U1 O5W 0.51(4) 6_455
U1 O7 1.758(13) .
U1 O8 1.774(13) .
U1 O1 2.225(13) .
U1 O5 2.329(13) 4
U1 O6 2.334(13) 4_556
U1 O6 2.529(15) 6_455
U1 O5 2.550(14) 6_455
U1 P2 3.221(5) 6_455
U1 U1 4.0763(10) 7_454
U1 U1 4.0763(10) 7_455
U2 O9 1.745(14) .
U2 O10 1.770(14) .
U2 O4 2.270(13) 4_556
U2 O3 2.301(19) 1_556
U2 O2 2.377(18) .
U2 O2W 2.54(2) .
U2 O1W 2.57(2) .
P1 O2 1.484(18) .
P1 O3 1.504(19) .
P1 O1 1.568(13) .
P1 C1 1.80(2) .
P2 O4 1.485(14) .
P2 O6 1.542(15) .
P2 O5 1.553(13) .
P2 C3 1.76(2) .
O4W O3W 1.66(18) .
O5W O8 1.73(3) 8
C1 C2 1.37(3) .
C1 C6A 1.40(5) .
C1 C6 1.41(5) .
C2 C3 1.37(3) .
C2 H2 0.9300 .
C3 C4 1.39(5) .
C3 C4A 1.48(5) .
C4 C5 1.40(4) .
C4 H4 0.9300 .
C5 C6 1.42(5) .
C5 H5 0.9300 .
C6 H6 0.9300 .
C4A C5A 1.41(5) .
C4A H4A 0.9300 .
C5A C6A 1.43(5) .
C5A H5A 0.9300 .
C6A H6A 0.9300 .

loop_
_geom_torsion_atom_site_label_1
_geom_torsion_atom_site_label_2
_geom_torsion_atom_site_label_3
_geom_torsion_atom_site_label_4
_geom_torsion
_geom_torsion_site_symmetry_1
_geom_torsion_site_symmetry_4
O2 P1 O1 U1 61.6(19) . .
O3 P1 O1 U1 -61.2(19) . .
C1 P1 O1 U1 179.1(15) . .
O3 P1 O2 U2 -163.9(17) . .
O1 P1 O2 U2 71.0(18) . .
C1 P1 O2 U2 -45.1(18) . .
O2 P1 O3 U2 159(3) . 1_554
O1 P1 O3 U2 -76(3) . 1_554
C1 P1 O3 U2 41(3) . 1_554
O4 P2 O5 U1 71.3(17) . 2
O6 P2 O5 U1 -167.6(15) . 2
C3 P2 O5 U1 -54.9(18) . 2
U1 P2 O5 U1 -161.8(19) 8 2
O4 P2 O5 U1 -126.9(8) . 8
O6 P2 O5 U1 -5.9(9) . 8
C3 P2 O5 U1 106.8(9) . 8
O4 P2 O6 U1 -31.9(18) . 2_556
O5 P2 O6 U1 -153.8(15) . 2_556
C3 P2 O6 U1 88.9(17) . 2_556
U1 P2 O6 U1 -159.7(19) 8 2_556
O4 P2 O6 U1 127.8(8) . 8
O5 P2 O6 U1 5.9(9) . 8
C3 P2 O6 U1 -111.3(10) . 8
O1 U1 O8 O5W -92(4) . 6_455
O5 U1 O8 O5W -7(4) 4 6_455
O6 U1 O8 O5W -179(4) 4_556 6_455
O6 U1 O8 O5W 59(4) 6_455 6_455
O5 U1 O8 O5W 115(4) 6_455 6_455
P2 U1 O8 O5W 87(4) 6_455 6_455
U1 U1 O8 O5W 29(4) 7_454 6_455
U1 U1 O8 O5W 147(4) 7_455 6_455
O2 P1 C1 C2 -55(2) . .
O3 P1 C1 C2 63(2) . .
O1 P1 C1 C2 -175(2) . .
O2 P1 C1 C6A 149(3) . .
O3 P1 C1 C6A -93(3) . .
O1 P1 C1 C6A 29(3) . .
O2 P1 C1 C6 97(3) . .
O3 P1 C1 C6 -145(3) . .
O1 P1 C1 C6 -23(3) . .
C6A C1 C2 C3 -29(4) . .
C6 C1 C2 C3 20(4) . .
P1 C1 C2 C3 173(2) . .
C1 C2 C3 C4 -13(5) . .
C1 C2 C3 C4A 30(4) . .
C1 C2 C3 P2 -180(2) . .
O4 P2 C3 C2 -177(2) . .
O6 P2 C3 C2 61(3) . .
O5 P2 C3 C2 -48(3) . .
U1 P2 C3 C2 8(3) 8 .
O4 P2 C3 C4 16(3) . .
O6 P2 C3 C4 -106(3) . .
O5 P2 C3 C4 144(3) . .
U1 P2 C3 C4 -159(3) 8 .
O4 P2 C3 C4A -27(3) . .
O6 P2 C3 C4A -149(3) . .
O5 P2 C3 C4A 101(3) . .
U1 P2 C3 C4A 157(3) 8 .
C2 C3 C4 C5 -1(7) . .
P2 C3 C4 C5 167(4) . .
C3 C4 C5 C6 7(8) . .
C2 C1 C6 C5 -13(6) . .
P1 C1 C6 C5 -168(4) . .
C4 C5 C6 C1 1(8) . .
C2 C3 C4A C5A -10(6) . .
P2 C3 C4A C5A -164(4) . .
C3 C4A C5A C6A -7(8) . .
C2 C1 C6A C5A 8(6) . .
P1 C1 C6A C5A 166(4) . .
C4A C5A C6A C1 8(8) . .
